data_4316682
loop_
_publ_author_name
'Gregorio Asensio'
'Ana B. Cuenca'
'Miguel A. Esteruelas'
'Mercedes Medio-Sim\'on'
'Montserrat Oliv\'an'
'Marta Valencia'

_publ_contact_author
;
  Dr. Montserrat Oliv\'an
  Departamento de Qu\'imica Inorg\'anica - I.C.M.A.
  Universidad de Zaragoza - C.S.I.C.
  50009 Zaragoza, Spain
;
_publ_contact_author_email molivan@unizar.es
_publ_section_title
;
 Osmium(III) Complexes with POP Pincer Ligands: Preparation from
 Commercially Available OsCl3.3H2O and Their X-ray Structures
;
_journal_name_full 'Inorganic Chemistry'
_journal_page_first 8665
_journal_page_last 8667
_journal_paper_doi 10.1021/ic101498h
_journal_volume 49
_journal_year 2010
_chemical_formula_sum 'C24 H34 O P2'
_chemical_formula_weight 400.45
_chemical_name_systematic
; 
 ? 
;
_space_group_IT_number 2
_symmetry_cell_setting triclinic
_symmetry_space_group_name_Hall '-P 1'
_symmetry_space_group_name_H-M 'P -1'
_atom_sites_solution_hydrogens geom
_atom_sites_solution_primary direct
_atom_sites_solution_secondary difmap
_audit_creation_method SHELXL-97
_cell_angle_alpha 104.497(5)
_cell_angle_beta 96.286(5)
_cell_angle_gamma 103.323(5)
_cell_formula_units_Z 2
_cell_length_a 7.398(2)
_cell_length_b 10.020(3)
_cell_length_c 16.463(5)
_cell_measurement_reflns_used 1451
_cell_measurement_temperature 100(2)
_cell_measurement_theta_max 25
_cell_measurement_theta_min 2
_cell_volume 1131.5(6)
_computing_cell_refinement 'SAINT+ v. 6.1 (Bruker AXS, 2000)'
_computing_data_collection 'SMART v. 5.625 (Bruker AXS, 2000)'
_computing_data_reduction 'SAINT+ v. 6.1 (Bruker AXS, 2000)'
_computing_molecular_graphics 'XP, SHELXTL v. 6.1 (Bruker, 2000)'
_computing_publication_material 'XCIF, SHELXTL v. 6.1 (Bruker, 2000)'
_computing_structure_refinement 'SHELXL-97 (Sheldrick, 1997)'
_computing_structure_solution 'SHELXS-97 (Sheldrick, 1990)'
_diffrn_ambient_temperature 100(2)
_diffrn_detector_area_resol_mean 8.26
_diffrn_measured_fraction_theta_full 0.981
_diffrn_measured_fraction_theta_max 0.906
_diffrn_measurement_device_type 'Bruker SMART APEX CCD system'
_diffrn_measurement_method '\w rotations with narrow frames'
_diffrn_radiation_monochromator graphite
_diffrn_radiation_source 'fine-focus sealed tube'
_diffrn_radiation_type MoK\a
_diffrn_radiation_wavelength 0.71073
_diffrn_reflns_av_R_equivalents 0.0416
_diffrn_reflns_av_sigmaI/netI 0.1208
_diffrn_reflns_limit_h_max 9
_diffrn_reflns_limit_h_min -9
_diffrn_reflns_limit_k_max 13
_diffrn_reflns_limit_k_min -13
_diffrn_reflns_limit_l_max 21
_diffrn_reflns_limit_l_min -21
_diffrn_reflns_number 10313
_diffrn_reflns_theta_full 27.50
_diffrn_reflns_theta_max 28.80
_diffrn_reflns_theta_min 1.30
_diffrn_standards_decay_% 'no decay'
_exptl_absorpt_coefficient_mu 0.203
_exptl_absorpt_correction_T_max 0.980
_exptl_absorpt_correction_T_min 0.779
_exptl_absorpt_correction_type multi-scan
_exptl_absorpt_process_details
;
Absorption correction performed with SADABS program. This is based on the
method of Blessing: Blessing, R. H., Acta Crystallogr., Sect. A 1995, 51, 33.

SADABS: Area-Detector Absorption Correction. Bruker-AXS 
within SAINT+ package, v. 6.1 (2000).
;
_exptl_crystal_colour colorless
_exptl_crystal_density_diffrn 1.175
_exptl_crystal_density_method 'not measured'
_exptl_crystal_description needle
_exptl_crystal_F_000 432
_exptl_crystal_size_max 0.20
_exptl_crystal_size_mid 0.06
_exptl_crystal_size_min 0.02
_refine_diff_density_max 0.707
_refine_diff_density_min -0.284
_refine_diff_density_rms 0.061
_refine_ls_extinction_method none
_refine_ls_goodness_of_fit_ref 0.854
_refine_ls_hydrogen_treatment constr
_refine_ls_matrix_type full
_refine_ls_number_parameters 252
_refine_ls_number_reflns 5340
_refine_ls_number_restraints 0
_refine_ls_restrained_S_all 0.854
_refine_ls_R_factor_all 0.0923
_refine_ls_R_factor_gt 0.0502
_refine_ls_shift/su_max 0.000
_refine_ls_shift/su_mean 0.000
_refine_ls_structure_factor_coef Fsqd
_refine_ls_weighting_details 'calc w=1/[\s^2^(Fo^2^)+(0.0312P)^2^+0.0000P] where P=(Fo^2^+2Fc^2^)/3'
_refine_ls_weighting_scheme calc
_refine_ls_wR_factor_gt 0.0917
_refine_ls_wR_factor_ref 0.1014
_reflns_number_gt 3207
_reflns_number_total 5340
_reflns_threshold_expression >2sigma(I)
_cod_data_source_file ic101498h_si_002_2.cif
_cod_data_source_block mae392as
_cod_database_code 4316682

loop_
_symmetry_equiv_pos_as_xyz
'x, y, z'
'-x, -y, -z'

loop_
_atom_site_label
_atom_site_type_symbol
_atom_site_fract_x
_atom_site_fract_y
_atom_site_fract_z
_atom_site_U_iso_or_equiv
_atom_site_adp_type
_atom_site_occupancy
_atom_site_symmetry_multiplicity
_atom_site_calc_flag
_atom_site_refinement_flags
_atom_site_disorder_assembly
_atom_site_disorder_group
P1 P 0.34412(9) 1.00245(7) 0.20008(4) 0.01936(16) Uani 1 1 d . . .
P2 P -0.04239(9) 0.52375(7) 0.34938(4) 0.02089(16) Uani 1 1 d . . .
O O 0.0433(2) 0.69159(15) 0.20050(9) 0.0171(4) Uani 1 1 d . . .
C1 C 0.5498(3) 0.9238(3) 0.19504(15) 0.0226(6) Uani 1 1 d . . .
H1 H 0.6488 0.9838 0.2455 0.027 Uiso 1 1 calc R . .
C2 C 0.6322(3) 0.9407(3) 0.11535(15) 0.0261(6) Uani 1 1 d . . .
H2A H 0.7436 0.9035 0.1134 0.039 Uiso 1 1 calc R . .
H2B H 0.6684 1.0421 0.1176 0.039 Uiso 1 1 calc R . .
H2C H 0.5372 0.8872 0.0642 0.039 Uiso 1 1 calc R . .
C3 C 0.5128(3) 0.7704(3) 0.19958(16) 0.0295(6) Uani 1 1 d . . .
H3A H 0.4196 0.7072 0.1500 0.044 Uiso 1 1 calc R . .
H3B H 0.4643 0.7637 0.2519 0.044 Uiso 1 1 calc R . .
H3C H 0.6307 0.7416 0.1998 0.044 Uiso 1 1 calc R . .
C4 C 0.2793(3) 0.9911(3) 0.30426(14) 0.0214(5) Uani 1 1 d . . .
H4 H 0.2667 0.8915 0.3082 0.026 Uiso 1 1 calc R . .
C5 C 0.4351(4) 1.0949(3) 0.37553(15) 0.0362(7) Uani 1 1 d . . .
H5A H 0.4567 1.1912 0.3685 0.054 Uiso 1 1 calc R . .
H5B H 0.5516 1.0644 0.3731 0.054 Uiso 1 1 calc R . .
H5C H 0.3971 1.0956 0.4308 0.054 Uiso 1 1 calc R . .
C6 C 0.0895(3) 1.0271(3) 0.31087(15) 0.0285(6) Uani 1 1 d . . .
H6A H 0.0584 1.0267 0.3672 0.043 Uiso 1 1 calc R . .
H6B H -0.0096 0.9555 0.2667 0.043 Uiso 1 1 calc R . .
H6C H 0.0985 1.1220 0.3029 0.043 Uiso 1 1 calc R . .
C7 C 0.1587(3) 0.8619(2) 0.12018(14) 0.0168(5) Uani 1 1 d . . .
C8 C 0.1267(3) 0.8837(2) 0.03938(14) 0.0202(5) Uani 1 1 d . . .
H8 H 0.2015 0.9677 0.0304 0.024 Uiso 1 1 calc R . .
C9 C -0.0089(3) 0.7886(2) -0.02819(14) 0.0214(6) Uani 1 1 d . . .
H9 H -0.0213 0.8075 -0.0820 0.026 Uiso 1 1 calc R . .
C10 C -0.1256(3) 0.6672(2) -0.01800(14) 0.0193(5) Uani 1 1 d . . .
H10 H -0.2197 0.6029 -0.0638 0.023 Uiso 1 1 calc R . .
C11 C -0.1014(3) 0.6416(2) 0.06144(14) 0.0160(5) Uani 1 1 d . . .
C12 C 0.0410(3) 0.7370(2) 0.12701(14) 0.0171(5) Uani 1 1 d . . .
C13 C -0.1035(3) 0.5671(2) 0.18112(14) 0.0168(5) Uani 1 1 d . . .
C14 C -0.1963(3) 0.5318(2) 0.09670(14) 0.0165(5) Uani 1 1 d . . .
C15 C -0.3501(3) 0.4112(2) 0.06580(15) 0.0197(5) Uani 1 1 d . . .
H15 H -0.4164 0.3854 0.0090 0.024 Uiso 1 1 calc R . .
C16 C -0.4033(3) 0.3303(2) 0.12029(15) 0.0208(5) Uani 1 1 d . . .
H16 H -0.5078 0.2478 0.1006 0.025 Uiso 1 1 calc R . .
C17 C -0.3066(3) 0.3676(2) 0.20339(15) 0.0204(5) Uani 1 1 d . . .
H17 H -0.3469 0.3085 0.2386 0.024 Uiso 1 1 calc R . .
C18 C -0.1522(3) 0.4885(2) 0.23782(14) 0.0170(5) Uani 1 1 d . . .
C19 C 0.2107(3) 0.5337(3) 0.34321(14) 0.0235(6) Uani 1 1 d . . .
H19 H 0.2779 0.6338 0.3458 0.028 Uiso 1 1 calc R . .
C20 C 0.2978(4) 0.4965(3) 0.42086(15) 0.0345(7) Uani 1 1 d . . .
H20A H 0.2358 0.3973 0.4179 0.052 Uiso 1 1 calc R . .
H20B H 0.2802 0.5608 0.4732 0.052 Uiso 1 1 calc R . .
H20C H 0.4330 0.5075 0.4211 0.052 Uiso 1 1 calc R . .
C21 C 0.2358(4) 0.4320(3) 0.26181(15) 0.0328(7) Uani 1 1 d . . .
H21A H 0.3685 0.4308 0.2655 0.049 Uiso 1 1 calc R . .
H21B H 0.1981 0.4646 0.2128 0.049 Uiso 1 1 calc R . .
H21C H 0.1568 0.3354 0.2548 0.049 Uiso 1 1 calc R . .
C22 C -0.0358(3) 0.7154(2) 0.39246(14) 0.0243(6) Uani 1 1 d . . .
H22 H 0.0086 0.7668 0.3505 0.029 Uiso 1 1 calc R . .
C23 C 0.1003(4) 0.7856(3) 0.47743(15) 0.0342(7) Uani 1 1 d . . .
H23A H 0.0962 0.8851 0.4993 0.051 Uiso 1 1 calc R . .
H23B H 0.2288 0.7835 0.4689 0.051 Uiso 1 1 calc R . .
H23C H 0.0632 0.7332 0.5185 0.051 Uiso 1 1 calc R . .
C24 C -0.2350(3) 0.7286(3) 0.40242(16) 0.0334(7) Uani 1 1 d . . .
H24A H -0.2750 0.6890 0.4483 0.050 Uiso 1 1 calc R . .
H24B H -0.3226 0.6757 0.3489 0.050 Uiso 1 1 calc R . .
H24C H -0.2346 0.8297 0.4165 0.050 Uiso 1 1 calc R . .

loop_
_atom_site_aniso_label
_atom_site_aniso_U_11
_atom_site_aniso_U_22
_atom_site_aniso_U_33
_atom_site_aniso_U_23
_atom_site_aniso_U_13
_atom_site_aniso_U_12
P1 0.0172(3) 0.0204(4) 0.0207(4) 0.0051(3) 0.0056(3) 0.0051(3)
P2 0.0217(4) 0.0240(4) 0.0176(3) 0.0075(3) 0.0032(3) 0.0057(3)
O 0.0179(9) 0.0173(9) 0.0159(8) 0.0065(7) 0.0015(7) 0.0031(7)
C1 0.0173(13) 0.0297(15) 0.0209(13) 0.0058(11) 0.0033(10) 0.0079(11)
C2 0.0238(14) 0.0265(15) 0.0314(15) 0.0083(12) 0.0114(12) 0.0104(12)
C3 0.0307(15) 0.0378(16) 0.0317(15) 0.0185(13) 0.0126(12) 0.0196(13)
C4 0.0217(13) 0.0215(13) 0.0197(13) 0.0024(11) 0.0057(11) 0.0059(11)
C5 0.0337(16) 0.0427(18) 0.0226(15) 0.0000(13) 0.0056(13) 0.0017(14)
C6 0.0328(16) 0.0234(14) 0.0316(16) 0.0059(12) 0.0158(12) 0.0093(12)
C7 0.0164(12) 0.0189(13) 0.0175(12) 0.0051(10) 0.0048(10) 0.0089(10)
C8 0.0200(13) 0.0212(13) 0.0241(14) 0.0109(11) 0.0078(11) 0.0082(11)
C9 0.0246(14) 0.0282(14) 0.0169(13) 0.0091(11) 0.0054(11) 0.0136(12)
C10 0.0167(13) 0.0264(14) 0.0162(13) 0.0048(11) 0.0020(10) 0.0101(11)
C11 0.0158(12) 0.0176(12) 0.0165(12) 0.0030(10) 0.0039(10) 0.0095(10)
C12 0.0173(12) 0.0226(13) 0.0152(12) 0.0065(10) 0.0041(10) 0.0107(11)
C13 0.0137(12) 0.0149(12) 0.0213(13) 0.0026(10) 0.0024(10) 0.0058(10)
C14 0.0175(12) 0.0177(13) 0.0161(12) 0.0035(10) 0.0039(10) 0.0092(10)
C15 0.0180(13) 0.0210(13) 0.0177(13) 0.0020(10) -0.0006(10) 0.0061(11)
C16 0.0157(13) 0.0162(13) 0.0277(14) 0.0027(11) 0.0033(11) 0.0028(10)
C17 0.0219(13) 0.0194(13) 0.0239(14) 0.0089(11) 0.0087(11) 0.0082(11)
C18 0.0179(12) 0.0169(13) 0.0168(13) 0.0046(10) 0.0040(10) 0.0055(10)
C19 0.0234(14) 0.0285(15) 0.0207(13) 0.0104(11) 0.0051(11) 0.0069(11)
C20 0.0309(16) 0.0477(18) 0.0282(16) 0.0159(14) 0.0007(13) 0.0133(14)
C21 0.0345(16) 0.0420(17) 0.0305(16) 0.0133(13) 0.0087(13) 0.0221(14)
C22 0.0287(14) 0.0268(14) 0.0183(13) 0.0065(11) 0.0080(11) 0.0076(12)
C23 0.0375(17) 0.0341(16) 0.0241(15) -0.0008(12) 0.0049(13) 0.0063(13)
C24 0.0372(17) 0.0380(17) 0.0300(16) 0.0089(13) 0.0105(13) 0.0184(14)

loop_
_atom_type_symbol
_atom_type_description
_atom_type_scat_dispersion_real
_atom_type_scat_dispersion_imag
_atom_type_scat_source
C C 0.0033 0.0016 'International Tables Vol C Tables 4.2.6.8 and 6.1.1.4'
H H 0.0000 0.0000 'International Tables Vol C Tables 4.2.6.8 and 6.1.1.4'
O O 0.0106 0.0060 'International Tables Vol C Tables 4.2.6.8 and 6.1.1.4'
P P 0.1023 0.0942 'International Tables Vol C Tables 4.2.6.8 and 6.1.1.4'

loop_
_geom_angle_atom_site_label_1
_geom_angle_atom_site_label_2
_geom_angle_atom_site_label_3
_geom_angle
_geom_angle_site_symmetry_1
_geom_angle_site_symmetry_3
_geom_angle_publ_flag
C7 P1 C4 104.84(11) . . ?
C7 P1 C1 101.85(10) . . ?
C4 P1 C1 103.08(11) . . ?
C18 P2 C22 100.77(10) . . ?
C18 P2 C19 103.39(10) . . ?
C22 P2 C19 102.19(11) . . ?
C13 O C12 106.15(16) . . ?
C3 C1 C2 111.4(2) . . ?
C3 C1 P1 115.99(17) . . ?
C2 C1 P1 108.78(16) . . ?
C3 C1 H1 106.7 . . ?
C2 C1 H1 106.7 . . ?
P1 C1 H1 106.7 . . ?
C1 C2 H2A 109.5 . . ?
C1 C2 H2B 109.5 . . ?
H2A C2 H2B 109.5 . . ?
C1 C2 H2C 109.5 . . ?
H2A C2 H2C 109.5 . . ?
H2B C2 H2C 109.5 . . ?
C1 C3 H3A 109.5 . . ?
C1 C3 H3B 109.5 . . ?
H3A C3 H3B 109.5 . . ?
C1 C3 H3C 109.5 . . ?
H3A C3 H3C 109.5 . . ?
H3B C3 H3C 109.5 . . ?
C5 C4 C6 111.1(2) . . ?
C5 C4 P1 108.95(16) . . ?
C6 C4 P1 109.26(16) . . ?
C5 C4 H4 109.2 . . ?
C6 C4 H4 109.2 . . ?
P1 C4 H4 109.2 . . ?
C4 C5 H5A 109.5 . . ?
C4 C5 H5B 109.5 . . ?
H5A C5 H5B 109.5 . . ?
C4 C5 H5C 109.5 . . ?
H5A C5 H5C 109.5 . . ?
H5B C5 H5C 109.5 . . ?
C4 C6 H6A 109.5 . . ?
C4 C6 H6B 109.5 . . ?
H6A C6 H6B 109.5 . . ?
C4 C6 H6C 109.5 . . ?
H6A C6 H6C 109.5 . . ?
H6B C6 H6C 109.5 . . ?
C12 C7 C8 113.8(2) . . ?
C12 C7 P1 130.26(17) . . ?
C8 C7 P1 115.88(17) . . ?
C9 C8 C7 123.4(2) . . ?
C9 C8 H8 118.3 . . ?
C7 C8 H8 118.3 . . ?
C10 C9 C8 120.8(2) . . ?
C10 C9 H9 119.6 . . ?
C8 C9 H9 119.6 . . ?
C9 C10 C11 118.1(2) . . ?
C9 C10 H10 121.0 . . ?
C11 C10 H10 121.0 . . ?
C10 C11 C12 119.5(2) . . ?
C10 C11 C14 134.2(2) . . ?
C12 C11 C14 106.31(19) . . ?
C7 C12 O 125.0(2) . . ?
C7 C12 C11 124.3(2) . . ?
O C12 C11 110.61(19) . . ?
C18 C13 O 124.7(2) . . ?
C18 C13 C14 124.5(2) . . ?
O C13 C14 110.82(19) . . ?
C15 C14 C13 119.3(2) . . ?
C15 C14 C11 134.6(2) . . ?
C13 C14 C11 106.09(19) . . ?
C16 C15 C14 118.0(2) . . ?
C16 C15 H15 121.0 . . ?
C14 C15 H15 121.0 . . ?
C15 C16 C17 121.1(2) . . ?
C15 C16 H16 119.4 . . ?
C17 C16 H16 119.4 . . ?
C16 C17 C18 123.1(2) . . ?
C16 C17 H17 118.5 . . ?
C18 C17 H17 118.5 . . ?
C13 C18 C17 114.0(2) . . ?
C13 C18 P2 128.49(17) . . ?
C17 C18 P2 117.49(17) . . ?
C21 C19 C20 109.4(2) . . ?
C21 C19 P2 112.76(17) . . ?
C20 C19 P2 108.08(16) . . ?
C21 C19 H19 108.8 . . ?
C20 C19 H19 108.8 . . ?
P2 C19 H19 108.8 . . ?
C19 C20 H20A 109.5 . . ?
C19 C20 H20B 109.5 . . ?
H20A C20 H20B 109.5 . . ?
C19 C20 H20C 109.5 . . ?
H20A C20 H20C 109.5 . . ?
H20B C20 H20C 109.5 . . ?
C19 C21 H21A 109.5 . . ?
C19 C21 H21B 109.5 . . ?
H21A C21 H21B 109.5 . . ?
C19 C21 H21C 109.5 . . ?
H21A C21 H21C 109.5 . . ?
H21B C21 H21C 109.5 . . ?
C23 C22 C24 110.5(2) . . ?
C23 C22 P2 111.78(17) . . ?
C24 C22 P2 109.70(17) . . ?
C23 C22 H22 108.3 . . ?
C24 C22 H22 108.3 . . ?
P2 C22 H22 108.3 . . ?
C22 C23 H23A 109.5 . . ?
C22 C23 H23B 109.5 . . ?
H23A C23 H23B 109.5 . . ?
C22 C23 H23C 109.5 . . ?
H23A C23 H23C 109.5 . . ?
H23B C23 H23C 109.5 . . ?
C22 C24 H24A 109.5 . . ?
C22 C24 H24B 109.5 . . ?
H24A C24 H24B 109.5 . . ?
C22 C24 H24C 109.5 . . ?
H24A C24 H24C 109.5 . . ?
H24B C24 H24C 109.5 . . ?

loop_
_geom_bond_atom_site_label_1
_geom_bond_atom_site_label_2
_geom_bond_distance
_geom_bond_site_symmetry_2
_geom_bond_publ_flag
P1 C7 1.839(2) . ?
P1 C4 1.854(2) . ?
P1 C1 1.869(2) . ?
P2 C18 1.837(2) . ?
P2 C22 1.860(2) . ?
P2 C19 1.867(2) . ?
O C13 1.392(3) . ?
O C12 1.395(2) . ?
C1 C3 1.520(3) . ?
C1 C2 1.536(3) . ?
C1 H1 1.0000 . ?
C2 H2A 0.9800 . ?
C2 H2B 0.9800 . ?
C2 H2C 0.9800 . ?
C3 H3A 0.9800 . ?
C3 H3B 0.9800 . ?
C3 H3C 0.9800 . ?
C4 C5 1.526(3) . ?
C4 C6 1.536(3) . ?
C4 H4 1.0000 . ?
C5 H5A 0.9800 . ?
C5 H5B 0.9800 . ?
C5 H5C 0.9800 . ?
C6 H6A 0.9800 . ?
C6 H6B 0.9800 . ?
C6 H6C 0.9800 . ?
C7 C12 1.387(3) . ?
C7 C8 1.405(3) . ?
C8 C9 1.391(3) . ?
C8 H8 0.9500 . ?
C9 C10 1.379(3) . ?
C9 H9 0.9500 . ?
C10 C11 1.395(3) . ?
C10 H10 0.9500 . ?
C11 C12 1.400(3) . ?
C11 C14 1.447(3) . ?
C13 C18 1.390(3) . ?
C13 C14 1.400(3) . ?
C14 C15 1.395(3) . ?
C15 C16 1.383(3) . ?
C15 H15 0.9500 . ?
C16 C17 1.389(3) . ?
C16 H16 0.9500 . ?
C17 C18 1.403(3) . ?
C17 H17 0.9500 . ?
C19 C21 1.525(3) . ?
C19 C20 1.535(3) . ?
C19 H19 1.0000 . ?
C20 H20A 0.9800 . ?
C20 H20B 0.9800 . ?
C20 H20C 0.9800 . ?
C21 H21A 0.9800 . ?
C21 H21B 0.9800 . ?
C21 H21C 0.9800 . ?
C22 C23 1.529(3) . ?
C22 C24 1.532(3) . ?
C22 H22 1.0000 . ?
C23 H23A 0.9800 . ?
C23 H23B 0.9800 . ?
C23 H23C 0.9800 . ?
C24 H24A 0.9800 . ?
C24 H24B 0.9800 . ?
C24 H24C 0.9800 . ?

loop_
_cod_related_entry_id
_cod_related_entry_database
_cod_related_entry_code
1 ChemSpider 30661026
